data_4122358
loop_
_publ_author_name
'Wang, Xinke'
'Thevenon, Arnaud'
'Brosmer, Jonathan L.'
'Yu, Insun'
'Khan, Saeed I.'
'Mehrkhodavandi, Parisa'
'Diaconescu, Paula L.'

_publ_section_title
;
 Redox Control of Group 4 Metal Ring-Opening Polymerization Activity
 toward l-Lactide and \e-Caprolactone.
;
_journal_issue 32
_journal_name_full 'Journal of the American Chemical Society'
_journal_page_first 11264
_journal_page_last 11267
_journal_paper_doi 10.1021/ja505883u
_journal_volume 136
_journal_year 2014
_chemical_formula_sum 'C50 H76 Fe N2 O4 Zr'
_chemical_formula_weight 916.20
_chemical_name_systematic
; 
 ? 
;
_space_group_IT_number 2
_symmetry_cell_setting triclinic
_symmetry_space_group_name_Hall '-P 1'
_symmetry_space_group_name_H-M 'P -1'
_atom_sites_solution_hydrogens geom
_atom_sites_solution_primary direct
_atom_sites_solution_secondary difmap
_audit_creation_method SHELXL-97
_cell_angle_alpha 76.643(6)
_cell_angle_beta 78.145(6)
_cell_angle_gamma 77.061(6)
_cell_formula_units_Z 2
_cell_length_a 10.836(7)
_cell_length_b 11.793(7)
_cell_length_c 19.921(12)
_cell_measurement_temperature 100(2)
_cell_volume 2382(3)
_computing_structure_refinement 'SHELXL-97 (Sheldrick, 1997)'
_computing_structure_solution 'SHELXS-97 (Sheldrick, 1990)'
_diffrn_ambient_temperature 100(2)
_diffrn_measured_fraction_theta_full 0.974
_diffrn_measured_fraction_theta_max 0.952
_diffrn_radiation_monochromator graphite
_diffrn_radiation_source 'fine-focus sealed tube'
_diffrn_radiation_type MoK\a
_diffrn_radiation_wavelength 0.71073
_diffrn_reflns_av_R_equivalents 0.0336
_diffrn_reflns_av_sigmaI/netI 0.0611
_diffrn_reflns_limit_h_max 14
_diffrn_reflns_limit_h_min -14
_diffrn_reflns_limit_k_max 15
_diffrn_reflns_limit_k_min -15
_diffrn_reflns_limit_l_max 26
_diffrn_reflns_limit_l_min -26
_diffrn_reflns_number 21182
_diffrn_reflns_theta_full 25.00
_diffrn_reflns_theta_max 28.43
_diffrn_reflns_theta_min 3.62
_exptl_absorpt_coefficient_mu 0.567
_exptl_absorpt_correction_T_max 0.9455
_exptl_absorpt_correction_T_min 0.8759
_exptl_absorpt_correction_type multi-scan
_exptl_absorpt_process_details 'Bruker AXS area detector scaling and absorption correction'
_exptl_crystal_density_diffrn 1.277
_exptl_crystal_density_method 'not measured'
_exptl_crystal_F_000 976
_exptl_crystal_size_max 0.24
_exptl_crystal_size_mid 0.15
_exptl_crystal_size_min 0.10
_refine_diff_density_max 2.907
_refine_diff_density_min -0.726
_refine_diff_density_rms 0.149
_refine_ls_extinction_method none
_refine_ls_goodness_of_fit_ref 1.034
_refine_ls_hydrogen_treatment constr
_refine_ls_matrix_type full
_refine_ls_number_parameters 543
_refine_ls_number_reflns 11418
_refine_ls_number_restraints 0
_refine_ls_restrained_S_all 1.034
_refine_ls_R_factor_all 0.0779
_refine_ls_R_factor_gt 0.0601
_refine_ls_shift/su_max 0.001
_refine_ls_shift/su_mean 0.000
_refine_ls_structure_factor_coef Fsqd
_refine_ls_weighting_details 'calc w=1/[\s^2^(Fo^2^)+(0.1255P)^2^+1.7001P] where P=(Fo^2^+2Fc^2^)/3'
_refine_ls_weighting_scheme calc
_refine_ls_wR_factor_gt 0.1778
_refine_ls_wR_factor_ref 0.1913
_reflns_number_gt 8964
_reflns_number_total 11418
_reflns_threshold_expression >2sigma(I)
_cod_data_source_file ja505883u_si_002.cif
_cod_data_source_block pld1239sm
_cod_depositor_comments 'Adding full bibliography for 4122357--4122360.cif.'
_cod_original_sg_symbol_H-M P-1
_cod_database_code 4122358

loop_
_symmetry_equiv_pos_as_xyz
'x, y, z'
'-x, -y, -z'

loop_
_atom_site_label
_atom_site_type_symbol
_atom_site_fract_x
_atom_site_fract_y
_atom_site_fract_z
_atom_site_U_iso_or_equiv
_atom_site_adp_type
_atom_site_occupancy
_atom_site_symmetry_multiplicity
_atom_site_calc_flag
_atom_site_refinement_flags
Zr1 Zr 0.15545(3) 0.89782(3) 0.212996(17) 0.01172(11) Uani 1 1 d .
Fe1 Fe -0.07966(5) 0.65109(4) 0.32911(3) 0.01479(14) Uani 1 1 d .
N1 N -0.0928(3) 0.9123(2) 0.24545(15) 0.0123(6) Uani 1 1 d .
N2 N 0.2038(3) 0.6896(3) 0.28608(16) 0.0159(6) Uani 1 1 d .
O1 O 0.0842(2) 1.0658(2) 0.17136(13) 0.0146(5) Uani 1 1 d .
O2 O 0.1586(2) 0.9268(2) 0.31068(13) 0.0169(5) Uani 1 1 d .
O3 O 0.1360(2) 0.8205(2) 0.13824(13) 0.0146(5) Uani 1 1 d .
O4 O 0.3365(2) 0.8987(2) 0.18163(14) 0.0190(5) Uani 1 1 d .
C1 C 0.1694(3) 0.8215(3) 0.06493(19) 0.0158(7) Uani 1 1 d .
C2 C 0.1728(4) 0.9492(3) 0.0262(2) 0.0202(8) Uani 1 1 d .
H2A H 0.1920 0.9515 -0.0243 0.030 Uiso 1 1 calc R
H2B H 0.2393 0.9785 0.0405 0.030 Uiso 1 1 calc R
H2C H 0.0892 0.9993 0.0377 0.030 Uiso 1 1 calc R
C3 C 0.0696(4) 0.7726(3) 0.0416(2) 0.0202(8) Uani 1 1 d .
H3A H 0.0895 0.7772 -0.0091 0.030 Uiso 1 1 calc R
H3B H -0.0157 0.8195 0.0536 0.030 Uiso 1 1 calc R
H3C H 0.0711 0.6897 0.0652 0.030 Uiso 1 1 calc R
C4 C 0.3018(4) 0.7445(4) 0.0506(2) 0.0249(8) Uani 1 1 d .
H4A H 0.3268 0.7473 0.0002 0.037 Uiso 1 1 calc R
H4B H 0.2989 0.6625 0.0747 0.037 Uiso 1 1 calc R
H4C H 0.3645 0.7744 0.0677 0.037 Uiso 1 1 calc R
C5 C 0.4625(3) 0.9238(3) 0.1716(2) 0.0181(7) Uani 1 1 d .
C6 C 0.4780(4) 0.9645(4) 0.2360(2) 0.0281(9) Uani 1 1 d .
H6A H 0.5630 0.9854 0.2289 0.042 Uiso 1 1 calc R
H6B H 0.4693 0.9004 0.2769 0.042 Uiso 1 1 calc R
H6C H 0.4117 1.0341 0.2436 0.042 Uiso 1 1 calc R
C7 C 0.5604(4) 0.8114(4) 0.1606(3) 0.0288(9) Uani 1 1 d .
H7A H 0.5459 0.7842 0.1204 0.043 Uiso 1 1 calc R
H7B H 0.5506 0.7494 0.2025 0.043 Uiso 1 1 calc R
H7C H 0.6473 0.8286 0.1517 0.043 Uiso 1 1 calc R
C8 C 0.4782(4) 1.0221(4) 0.1073(2) 0.0311(10) Uani 1 1 d .
H8A H 0.5665 1.0363 0.0977 0.047 Uiso 1 1 calc R
H8B H 0.4185 1.0950 0.1160 0.047 Uiso 1 1 calc R
H8C H 0.4597 0.9982 0.0670 0.047 Uiso 1 1 calc R
C9 C -0.0206(3) 1.1484(3) 0.15723(17) 0.0122(6) Uani 1 1 d .
C10 C -0.0154(3) 1.2714(3) 0.13782(18) 0.0132(6) Uani 1 1 d .
C11 C -0.1315(3) 1.3502(3) 0.13010(18) 0.0137(7) Uani 1 1 d .
H11 H -0.1297 1.4327 0.1182 0.016 Uiso 1 1 calc R
C12 C -0.2499(3) 1.3155(3) 0.13881(19) 0.0155(7) Uani 1 1 d .
C13 C -0.2495(3) 1.1940(3) 0.15418(18) 0.0138(7) Uani 1 1 d .
H13 H -0.3276 1.1669 0.1588 0.017 Uiso 1 1 calc R
C14 C -0.1365(3) 1.1111(3) 0.16292(18) 0.0129(6) Uani 1 1 d .
C15 C 0.1114(3) 1.3145(3) 0.12503(19) 0.0159(7) Uani 1 1 d .
C16 C 0.1998(4) 1.2628(3) 0.0639(2) 0.0200(8) Uani 1 1 d .
H16A H 0.1598 1.2910 0.0217 0.030 Uiso 1 1 calc R
H16B H 0.2134 1.1760 0.0757 0.030 Uiso 1 1 calc R
H16C H 0.2825 1.2886 0.0554 0.030 Uiso 1 1 calc R
C17 C 0.1726(4) 1.2771(3) 0.1928(2) 0.0218(8) Uani 1 1 d .
H17A H 0.2586 1.2966 0.1827 0.033 Uiso 1 1 calc R
H17B H 0.1786 1.1915 0.2099 0.033 Uiso 1 1 calc R
H17C H 0.1190 1.3196 0.2286 0.033 Uiso 1 1 calc R
C18 C 0.0950(4) 1.4503(3) 0.1043(2) 0.0202(8) Uani 1 1 d .
H18A H 0.1795 1.4732 0.0932 0.030 Uiso 1 1 calc R
H18B H 0.0432 1.4860 0.1432 0.030 Uiso 1 1 calc R
H18C H 0.0519 1.4781 0.0632 0.030 Uiso 1 1 calc R
C19 C -0.3721(3) 1.4097(3) 0.1345(2) 0.0179(7) Uani 1 1 d .
C20 C -0.4913(4) 1.3564(4) 0.1403(2) 0.0249(9) Uani 1 1 d .
H20A H -0.5667 1.4201 0.1372 0.037 Uiso 1 1 calc R
H20B H -0.5036 1.3015 0.1853 0.037 Uiso 1 1 calc R
H20C H -0.4798 1.3135 0.1021 0.037 Uiso 1 1 calc R
C21 C -0.3603(4) 1.5010(4) 0.0661(2) 0.0287(9) Uani 1 1 d .
H21A H -0.3456 1.4609 0.0264 0.043 Uiso 1 1 calc R
H21B H -0.2881 1.5402 0.0631 0.043 Uiso 1 1 calc R
H21C H -0.4397 1.5603 0.0650 0.043 Uiso 1 1 calc R
C22 C -0.3924(4) 1.4744(4) 0.1961(3) 0.0315(10) Uani 1 1 d .
H22A H -0.3176 1.5103 0.1930 0.047 Uiso 1 1 calc R
H22B H -0.4030 1.4175 0.2403 0.047 Uiso 1 1 calc R
H22C H -0.4693 1.5365 0.1940 0.047 Uiso 1 1 calc R
C23 C -0.1409(3) 0.9803(3) 0.17829(18) 0.0131(6) Uani 1 1 d .
H23A H -0.0885 0.9448 0.1388 0.016 Uiso 1 1 calc R
H23B H -0.2306 0.9710 0.1813 0.016 Uiso 1 1 calc R
C24 C -0.1460(4) 0.9810(3) 0.30170(19) 0.0164(7) Uani 1 1 d .
H24A H -0.1105 1.0538 0.2907 0.025 Uiso 1 1 calc R
H24B H -0.1231 0.9332 0.3462 0.025 Uiso 1 1 calc R
H24C H -0.2396 1.0014 0.3055 0.025 Uiso 1 1 calc R
C25 C 0.2158(3) 0.8859(3) 0.36759(18) 0.0147(7) Uani 1 1 d .
C26 C 0.2103(3) 0.9565(3) 0.41751(19) 0.0155(7) Uani 1 1 d .
C27 C 0.2737(4) 0.9030(3) 0.4750(2) 0.0179(7) Uani 1 1 d .
H27 H 0.2705 0.9497 0.5085 0.022 Uiso 1 1 calc R
C28 C 0.3408(4) 0.7868(3) 0.48653(19) 0.0171(7) Uani 1 1 d .
C29 C 0.3444(3) 0.7199(3) 0.4363(2) 0.0167(7) Uani 1 1 d .
H29 H 0.3886 0.6400 0.4423 0.020 Uiso 1 1 calc R
C30 C 0.2846(3) 0.7680(3) 0.37748(19) 0.0154(7) Uani 1 1 d .
C31 C 0.1530(4) 1.0910(3) 0.4080(2) 0.0177(7) Uani 1 1 d .
C32 C 0.0320(4) 1.1280(3) 0.3736(2) 0.0208(8) Uani 1 1 d .
H32A H -0.0021 1.2126 0.3726 0.031 Uiso 1 1 calc R
H32B H -0.0328 1.0816 0.4005 0.031 Uiso 1 1 calc R
H32C H 0.0535 1.1135 0.3257 0.031 Uiso 1 1 calc R
C33 C 0.2576(4) 1.1584(4) 0.3625(2) 0.0237(8) Uani 1 1 d .
H33A H 0.2788 1.1376 0.3161 0.036 Uiso 1 1 calc R
H33B H 0.3346 1.1365 0.3847 0.036 Uiso 1 1 calc R
H33C H 0.2258 1.2440 0.3578 0.036 Uiso 1 1 calc R
C34 C 0.1160(4) 1.1328(4) 0.4784(2) 0.0259(9) Uani 1 1 d .
H34A H 0.1938 1.1279 0.4975 0.039 Uiso 1 1 calc R
H34B H 0.0609 1.0820 0.5112 0.039 Uiso 1 1 calc R
H34C H 0.0697 1.2151 0.4712 0.039 Uiso 1 1 calc R
C35 C 0.4129(4) 0.7328(4) 0.5489(2) 0.0208(8) Uani 1 1 d .
C36 C 0.3703(5) 0.6155(4) 0.5873(2) 0.0345(11) Uani 1 1 d .
H36A H 0.3856 0.5616 0.5545 0.052 Uiso 1 1 calc R
H36B H 0.2787 0.6311 0.6065 0.052 Uiso 1 1 calc R
H36C H 0.4196 0.5791 0.6255 0.052 Uiso 1 1 calc R
C37 C 0.5586(4) 0.7060(5) 0.5212(2) 0.0325(10) Uani 1 1 d .
H37A H 0.5759 0.6479 0.4908 0.049 Uiso 1 1 calc R
H37B H 0.6054 0.6739 0.5607 0.049 Uiso 1 1 calc R
H37C H 0.5866 0.7793 0.4946 0.049 Uiso 1 1 calc R
C38 C 0.3894(5) 0.8149(4) 0.6006(2) 0.0288(9) Uani 1 1 d .
H38A H 0.4199 0.8886 0.5772 0.043 Uiso 1 1 calc R
H38B H 0.4358 0.7761 0.6397 0.043 Uiso 1 1 calc R
H38C H 0.2973 0.8330 0.6184 0.043 Uiso 1 1 calc R
C39 C 0.3124(3) 0.6930(3) 0.32210(19) 0.0159(7) Uani 1 1 d .
H39A H 0.3465 0.6105 0.3439 0.019 Uiso 1 1 calc R
H39B H 0.3819 0.7212 0.2856 0.019 Uiso 1 1 calc R
C40 C 0.2595(4) 0.6112(3) 0.2345(2) 0.0180(7) Uani 1 1 d .
H40A H 0.1913 0.6014 0.2118 0.027 Uiso 1 1 calc R
H40B H 0.2994 0.5335 0.2585 0.027 Uiso 1 1 calc R
H40C H 0.3243 0.6469 0.1991 0.027 Uiso 1 1 calc R
C41 C -0.1411(3) 0.8021(3) 0.26249(18) 0.0136(7) Uani 1 1 d .
C42 C -0.0947(3) 0.7061(3) 0.22594(19) 0.0156(7) Uani 1 1 d .
H42 H -0.0220 0.7024 0.1860 0.019 Uiso 1 1 calc R
C43 C -0.1686(4) 0.6162(3) 0.2564(2) 0.0191(7) Uani 1 1 d .
H43 H -0.1566 0.5381 0.2420 0.023 Uiso 1 1 calc R
C44 C -0.2613(4) 0.6559(3) 0.3122(2) 0.0203(8) Uani 1 1 d .
H44 H -0.3253 0.6101 0.3438 0.024 Uiso 1 1 calc R
C45 C -0.2460(4) 0.7711(3) 0.3163(2) 0.0177(7) Uani 1 1 d .
H45 H -0.2977 0.8207 0.3505 0.021 Uiso 1 1 calc R
C46 C 0.1061(3) 0.6376(3) 0.33781(18) 0.0150(7) Uani 1 1 d .
C47 C 0.0773(4) 0.5208(3) 0.3465(2) 0.0199(8) Uani 1 1 d .
H47 H 0.1195 0.4608 0.3167 0.024 Uiso 1 1 calc R
C48 C -0.0228(4) 0.5072(3) 0.4043(2) 0.0226(8) Uani 1 1 d .
H48 H -0.0646 0.4361 0.4218 0.027 Uiso 1 1 calc R
C49 C -0.0562(4) 0.6131(4) 0.4324(2) 0.0213(8) Uani 1 1 d .
H49 H -0.1247 0.6287 0.4730 0.026 Uiso 1 1 calc R
C50 C 0.0239(3) 0.6937(3) 0.39144(18) 0.0159(7) Uani 1 1 d .
H50 H 0.0222 0.7752 0.3987 0.019 Uiso 1 1 calc R

loop_
_atom_site_aniso_label
_atom_site_aniso_U_11
_atom_site_aniso_U_22
_atom_site_aniso_U_33
_atom_site_aniso_U_23
_atom_site_aniso_U_13
_atom_site_aniso_U_12
Zr1 0.01019(17) 0.01083(17) 0.01412(18) -0.00286(12) -0.00395(12) 0.00036(12)
Fe1 0.0179(3) 0.0118(3) 0.0152(3) -0.00012(19) -0.0064(2) -0.0033(2)
N1 0.0129(13) 0.0097(13) 0.0134(14) -0.0002(10) -0.0029(11) -0.0019(11)
N2 0.0157(14) 0.0151(15) 0.0184(15) -0.0069(12) -0.0045(12) -0.0010(12)
O1 0.0122(11) 0.0102(11) 0.0197(13) -0.0004(9) -0.0048(10) 0.0007(9)
O2 0.0187(12) 0.0147(12) 0.0181(13) -0.0060(10) -0.0081(10) 0.0027(10)
O3 0.0144(12) 0.0140(12) 0.0150(12) -0.0040(9) -0.0024(10) -0.0005(9)
O4 0.0112(12) 0.0187(13) 0.0271(15) -0.0052(11) -0.0053(10) 0.0000(10)
C1 0.0148(16) 0.0184(17) 0.0134(16) -0.0034(13) -0.0027(13) -0.0004(13)
C2 0.0227(19) 0.0211(19) 0.0171(18) -0.0034(14) -0.0020(15) -0.0058(15)
C3 0.027(2) 0.0176(18) 0.0183(18) -0.0035(14) -0.0089(15) -0.0049(15)
C4 0.0215(19) 0.028(2) 0.023(2) -0.0076(16) -0.0041(16) 0.0045(16)
C5 0.0109(16) 0.0189(18) 0.0240(19) -0.0027(14) -0.0024(14) -0.0038(14)
C6 0.0174(18) 0.038(2) 0.034(2) -0.0159(19) -0.0005(17) -0.0088(17)
C7 0.0142(18) 0.027(2) 0.047(3) -0.0168(19) -0.0041(18) 0.0016(16)
C8 0.019(2) 0.036(2) 0.035(2) 0.0029(19) -0.0033(18) -0.0091(18)
C9 0.0113(15) 0.0126(16) 0.0114(15) -0.0020(12) -0.0012(12) -0.0004(12)
C10 0.0111(15) 0.0125(16) 0.0154(16) -0.0042(12) -0.0003(13) -0.0012(12)
C11 0.0124(16) 0.0096(15) 0.0176(17) -0.0002(12) -0.0030(13) -0.0012(12)
C12 0.0108(15) 0.0170(17) 0.0173(17) -0.0021(13) -0.0039(13) 0.0005(13)
C13 0.0113(15) 0.0158(17) 0.0141(16) -0.0006(13) -0.0033(13) -0.0032(13)
C14 0.0123(15) 0.0114(16) 0.0138(16) -0.0002(12) -0.0016(13) -0.0025(12)
C15 0.0127(16) 0.0160(17) 0.0186(17) -0.0027(13) -0.0030(13) -0.0021(13)
C16 0.0143(16) 0.0175(18) 0.025(2) -0.0034(15) 0.0019(15) -0.0028(14)
C17 0.0124(16) 0.0204(19) 0.036(2) 0.0027(16) -0.0161(16) -0.0072(14)
C18 0.0131(16) 0.0150(17) 0.032(2) -0.0029(15) -0.0021(15) -0.0039(14)
C19 0.0118(16) 0.0137(17) 0.027(2) -0.0027(14) -0.0041(14) 0.0005(13)
C20 0.0131(17) 0.0201(19) 0.041(2) -0.0051(17) -0.0062(16) 0.0000(15)
C21 0.0210(19) 0.023(2) 0.034(2) 0.0080(17) -0.0078(17) 0.0010(16)
C22 0.022(2) 0.034(2) 0.041(3) -0.021(2) -0.0100(19) 0.0081(18)
C23 0.0100(15) 0.0137(16) 0.0150(16) -0.0017(12) -0.0040(12) -0.0003(12)
C24 0.0190(17) 0.0138(16) 0.0147(17) -0.0024(13) -0.0014(14) -0.0015(14)
C25 0.0137(16) 0.0174(17) 0.0137(16) -0.0030(13) -0.0042(13) -0.0024(13)
C26 0.0134(16) 0.0164(17) 0.0177(17) -0.0050(13) -0.0032(13) -0.0022(13)
C27 0.0187(17) 0.0199(18) 0.0180(18) -0.0074(14) -0.0035(14) -0.0049(14)
C28 0.0180(17) 0.0206(18) 0.0152(17) -0.0043(14) -0.0054(14) -0.0053(14)
C29 0.0159(16) 0.0146(17) 0.0213(18) -0.0037(14) -0.0085(14) -0.0009(13)
C30 0.0140(16) 0.0165(17) 0.0176(17) -0.0057(13) -0.0053(13) -0.0017(13)
C31 0.0209(18) 0.0150(17) 0.0186(18) -0.0061(13) -0.0062(14) -0.0007(14)
C32 0.0194(18) 0.0192(18) 0.025(2) -0.0068(15) -0.0101(15) 0.0013(15)
C33 0.025(2) 0.0181(19) 0.028(2) -0.0021(15) -0.0065(17) -0.0038(15)
C34 0.035(2) 0.0189(19) 0.023(2) -0.0089(15) -0.0060(17) 0.0021(17)
C35 0.0234(19) 0.0221(19) 0.0189(18) -0.0050(15) -0.0106(15) -0.0007(15)
C36 0.057(3) 0.026(2) 0.023(2) 0.0026(17) -0.019(2) -0.010(2)
C37 0.024(2) 0.046(3) 0.029(2) -0.013(2) -0.0151(18) 0.0040(19)
C38 0.042(3) 0.026(2) 0.022(2) -0.0068(16) -0.0161(19) -0.0011(19)
C39 0.0154(16) 0.0161(17) 0.0177(17) -0.0052(13) -0.0079(14) 0.0008(13)
C40 0.0200(18) 0.0151(17) 0.0199(18) -0.0077(14) -0.0079(14) 0.0029(14)
C41 0.0127(15) 0.0134(16) 0.0148(16) -0.0002(13) -0.0039(13) -0.0036(13)
C42 0.0162(16) 0.0128(16) 0.0194(18) -0.0003(13) -0.0081(14) -0.0038(13)
C43 0.0242(19) 0.0165(18) 0.0199(18) 0.0010(14) -0.0112(15) -0.0080(15)
C44 0.0184(18) 0.0206(19) 0.0226(19) 0.0022(15) -0.0086(15) -0.0069(15)
C45 0.0164(17) 0.0166(17) 0.0180(18) 0.0024(13) -0.0038(14) -0.0038(14)
C46 0.0175(17) 0.0134(16) 0.0140(16) -0.0007(13) -0.0080(13) 0.0002(13)
C47 0.0226(18) 0.0140(17) 0.0238(19) -0.0016(14) -0.0112(15) -0.0003(14)
C48 0.029(2) 0.0174(18) 0.024(2) 0.0027(15) -0.0143(16) -0.0061(16)
C49 0.026(2) 0.024(2) 0.0143(17) -0.0006(14) -0.0066(15) -0.0054(16)
C50 0.0171(17) 0.0189(18) 0.0130(16) -0.0027(13) -0.0058(13) -0.0032(14)

loop_
_atom_type_symbol
_atom_type_description
_atom_type_scat_dispersion_real
_atom_type_scat_dispersion_imag
_atom_type_scat_source
C C 0.0033 0.0016 'International Tables Vol C Tables 4.2.6.8 and 6.1.1.4'
H H 0.0000 0.0000 'International Tables Vol C Tables 4.2.6.8 and 6.1.1.4'
N N 0.0061 0.0033 'International Tables Vol C Tables 4.2.6.8 and 6.1.1.4'
O O 0.0106 0.0060 'International Tables Vol C Tables 4.2.6.8 and 6.1.1.4'
Fe Fe 0.3463 0.8444 'International Tables Vol C Tables 4.2.6.8 and 6.1.1.4'
Zr Zr -2.9673 0.5597 'International Tables Vol C Tables 4.2.6.8 and 6.1.1.4'

loop_
_geom_angle_atom_site_label_1
_geom_angle_atom_site_label_2
_geom_angle_atom_site_label_3
_geom_angle
O4 Zr1 O3 95.07(11)
O4 Zr1 O1 99.33(11)
O3 Zr1 O1 98.36(11)
O4 Zr1 O2 93.74(11)
O3 Zr1 O2 160.89(11)
O1 Zr1 O2 96.89(11)
O4 Zr1 N2 91.26(11)
O3 Zr1 N2 86.78(11)
O1 Zr1 N2 167.72(10)
O2 Zr1 N2 76.10(10)
O4 Zr1 N1 174.72(10)
O3 Zr1 N1 83.46(10)
O1 Zr1 N1 75.93(10)
O2 Zr1 N1 89.17(10)
N2 Zr1 N1 93.71(10)
C46 Fe1 C41 111.13(14)
C46 Fe1 C42 107.58(14)
C41 Fe1 C42 41.15(14)
C46 Fe1 C50 41.18(14)
C41 Fe1 C50 107.52(15)
C42 Fe1 C50 132.96(15)
C46 Fe1 C45 142.74(15)
C41 Fe1 C45 41.39(14)
C42 Fe1 C45 69.16(15)
C50 Fe1 C45 112.78(16)
C46 Fe1 C47 41.52(15)
C41 Fe1 C47 142.97(15)
C42 Fe1 C47 113.03(15)
C50 Fe1 C47 69.19(15)
C45 Fe1 C47 175.17(15)
C46 Fe1 C44 174.29(16)
C41 Fe1 C44 68.97(15)
C42 Fe1 C44 68.54(15)
C50 Fe1 C44 144.53(16)
C45 Fe1 C44 40.76(15)
C47 Fe1 C44 135.30(16)
C46 Fe1 C43 133.72(15)
C41 Fe1 C43 68.94(15)
C42 Fe1 C43 40.63(14)
C50 Fe1 C43 173.14(15)
C45 Fe1 C43 68.78(16)
C47 Fe1 C43 109.82(16)
C44 Fe1 C43 40.65(16)
C46 Fe1 C49 68.96(15)
C41 Fe1 C49 133.91(15)
C42 Fe1 C49 173.34(15)
C50 Fe1 C49 40.81(15)
C45 Fe1 C49 109.88(16)
C47 Fe1 C49 68.48(16)
C44 Fe1 C49 115.34(16)
C43 Fe1 C49 145.73(16)
C46 Fe1 C48 68.88(15)
C41 Fe1 C48 174.46(16)
C42 Fe1 C48 144.39(16)
C50 Fe1 C48 68.64(16)
C45 Fe1 C48 135.58(16)
C47 Fe1 C48 40.34(16)
C44 Fe1 C48 111.60(16)
C43 Fe1 C48 115.31(16)
C49 Fe1 C48 40.61(16)
C41 N1 C24 109.9(3)
C41 N1 C23 105.6(3)
C24 N1 C23 109.5(3)
C41 N1 Zr1 117.2(2)
C24 N1 Zr1 110.8(2)
C23 N1 Zr1 103.27(19)
C46 N2 C40 109.5(3)
C46 N2 C39 108.6(3)
C40 N2 C39 106.2(3)
C46 N2 Zr1 122.0(2)
C40 N2 Zr1 105.2(2)
C39 N2 Zr1 104.3(2)
C9 O1 Zr1 147.6(2)
C25 O2 Zr1 143.8(2)
C1 O3 Zr1 143.2(2)
C5 O4 Zr1 163.2(2)
O3 C1 C3 109.1(3)
O3 C1 C4 109.0(3)
C3 C1 C4 110.0(3)
O3 C1 C2 108.7(3)
C3 C1 C2 110.3(3)
C4 C1 C2 109.7(3)
C1 C2 H2A 109.5
C1 C2 H2B 109.5
H2A C2 H2B 109.5
C1 C2 H2C 109.5
H2A C2 H2C 109.5
H2B C2 H2C 109.5
C1 C3 H3A 109.5
C1 C3 H3B 109.5
H3A C3 H3B 109.5
C1 C3 H3C 109.5
H3A C3 H3C 109.5
H3B C3 H3C 109.5
C1 C4 H4A 109.5
C1 C4 H4B 109.5
H4A C4 H4B 109.5
C1 C4 H4C 109.5
H4A C4 H4C 109.5
H4B C4 H4C 109.5
O4 C5 C6 108.6(3)
O4 C5 C8 108.5(3)
C6 C5 C8 110.0(4)
O4 C5 C7 108.9(3)
C6 C5 C7 110.7(3)
C8 C5 C7 110.1(4)
C5 C6 H6A 109.5
C5 C6 H6B 109.5
H6A C6 H6B 109.5
C5 C6 H6C 109.5
H6A C6 H6C 109.5
H6B C6 H6C 109.5
C5 C7 H7A 109.5
C5 C7 H7B 109.5
H7A C7 H7B 109.5
C5 C7 H7C 109.5
H7A C7 H7C 109.5
H7B C7 H7C 109.5
C5 C8 H8A 109.5
C5 C8 H8B 109.5
H8A C8 H8B 109.5
C5 C8 H8C 109.5
H8A C8 H8C 109.5
H8B C8 H8C 109.5
O1 C9 C14 118.7(3)
O1 C9 C10 121.5(3)
C14 C9 C10 119.8(3)
C11 C10 C9 117.0(3)
C11 C10 C15 121.8(3)
C9 C10 C15 121.2(3)
C12 C11 C10 124.3(3)
C12 C11 H11 117.8
C10 C11 H11 117.8
C13 C12 C11 116.8(3)
C13 C12 C19 123.4(3)
C11 C12 C19 119.7(3)
C12 C13 C14 121.4(3)
C12 C13 H13 119.3
C14 C13 H13 119.3
C9 C14 C13 120.6(3)
C9 C14 C23 120.1(3)
C13 C14 C23 119.3(3)
C10 C15 C18 112.5(3)
C10 C15 C16 108.3(3)
C18 C15 C16 107.3(3)
C10 C15 C17 110.1(3)
C18 C15 C17 106.8(3)
C16 C15 C17 111.9(3)
C15 C16 H16A 109.5
C15 C16 H16B 109.5
H16A C16 H16B 109.5
C15 C16 H16C 109.5
H16A C16 H16C 109.5
H16B C16 H16C 109.5
C15 C17 H17A 109.5
C15 C17 H17B 109.5
H17A C17 H17B 109.5
C15 C17 H17C 109.5
H17A C17 H17C 109.5
H17B C17 H17C 109.5
C15 C18 H18A 109.5
C15 C18 H18B 109.5
H18A C18 H18B 109.5
C15 C18 H18C 109.5
H18A C18 H18C 109.5
H18B C18 H18C 109.5
C12 C19 C20 112.7(3)
C12 C19 C21 111.4(3)
C20 C19 C21 108.3(3)
C12 C19 C22 107.8(3)
C20 C19 C22 108.1(3)
C21 C19 C22 108.5(3)
C19 C20 H20A 109.5
C19 C20 H20B 109.5
H20A C20 H20B 109.5
C19 C20 H20C 109.5
H20A C20 H20C 109.5
H20B C20 H20C 109.5
C19 C21 H21A 109.5
C19 C21 H21B 109.5
H21A C21 H21B 109.5
C19 C21 H21C 109.5
H21A C21 H21C 109.5
H21B C21 H21C 109.5
C19 C22 H22A 109.5
C19 C22 H22B 109.5
H22A C22 H22B 109.5
C19 C22 H22C 109.5
H22A C22 H22C 109.5
H22B C22 H22C 109.5
C14 C23 N1 114.1(3)
C14 C23 H23A 108.7
N1 C23 H23A 108.7
C14 C23 H23B 108.7
N1 C23 H23B 108.7
H23A C23 H23B 107.6
N1 C24 H24A 109.5
N1 C24 H24B 109.5
H24A C24 H24B 109.5
N1 C24 H24C 109.5
H24A C24 H24C 109.5
H24B C24 H24C 109.5
O2 C25 C30 118.2(3)
O2 C25 C26 122.7(3)
C30 C25 C26 119.2(3)
C27 C26 C25 117.1(3)
C27 C26 C31 118.4(3)
C25 C26 C31 124.1(3)
C28 C27 C26 124.9(3)
C28 C27 H27 117.5
C26 C27 H27 117.5
C27 C28 C29 116.4(3)
C27 C28 C35 123.3(3)
C29 C28 C35 120.2(3)
C30 C29 C28 121.6(3)
C30 C29 H29 119.2
C28 C29 H29 119.2
C29 C30 C25 120.7(3)
C29 C30 C39 116.1(3)
C25 C30 C39 122.7(3)
C32 C31 C34 106.3(3)
C32 C31 C33 109.0(3)
C34 C31 C33 107.7(3)
C32 C31 C26 114.3(3)
C34 C31 C26 111.7(3)
C33 C31 C26 107.6(3)
C31 C32 H32A 109.5
C31 C32 H32B 109.5
H32A C32 H32B 109.5
C31 C32 H32C 109.5
H32A C32 H32C 109.5
H32B C32 H32C 109.5
C31 C33 H33A 109.5
C31 C33 H33B 109.5
H33A C33 H33B 109.5
C31 C33 H33C 109.5
H33A C33 H33C 109.5
H33B C33 H33C 109.5
C31 C34 H34A 109.5
C31 C34 H34B 109.5
H34A C34 H34B 109.5
C31 C34 H34C 109.5
H34A C34 H34C 109.5
H34B C34 H34C 109.5
C38 C35 C36 108.8(3)
C38 C35 C28 112.6(3)
C36 C35 C28 109.5(3)
C38 C35 C37 108.7(3)
C36 C35 C37 108.3(4)
C28 C35 C37 108.9(3)
C35 C36 H36A 109.5
C35 C36 H36B 109.5
H36A C36 H36B 109.5
C35 C36 H36C 109.5
H36A C36 H36C 109.5
H36B C36 H36C 109.5
C35 C37 H37A 109.5
C35 C37 H37B 109.5
H37A C37 H37B 109.5
C35 C37 H37C 109.5
H37A C37 H37C 109.5
H37B C37 H37C 109.5
C35 C38 H38A 109.5
C35 C38 H38B 109.5
H38A C38 H38B 109.5
C35 C38 H38C 109.5
H38A C38 H38C 109.5
H38B C38 H38C 109.5
C30 C39 N2 118.3(3)
C30 C39 H39A 107.7
N2 C39 H39A 107.7
C30 C39 H39B 107.7
N2 C39 H39B 107.7
H39A C39 H39B 107.1
N2 C40 H40A 109.5
N2 C40 H40B 109.5
H40A C40 H40B 109.5
N2 C40 H40C 109.5
H40A C40 H40C 109.5
H40B C40 H40C 109.5
C42 C41 C45 107.8(3)
C42 C41 N1 125.0(3)
C45 C41 N1 127.2(3)
C42 C41 Fe1 69.7(2)
C45 C41 Fe1 70.0(2)
N1 C41 Fe1 127.6(2)
C43 C42 C41 108.4(3)
C43 C42 Fe1 70.4(2)
C41 C42 Fe1 69.2(2)
C43 C42 H42 125.8
C41 C42 H42 125.8
Fe1 C42 H42 125.8
C42 C43 C44 107.9(3)
C42 C43 Fe1 69.0(2)
C44 C43 Fe1 69.5(2)
C42 C43 H43 126.0
C44 C43 H43 126.0
Fe1 C43 H43 126.0
C43 C44 C45 108.6(3)
C43 C44 Fe1 69.8(2)
C45 C44 Fe1 69.5(2)
C43 C44 H44 125.7
C45 C44 H44 125.7
Fe1 C44 H44 125.7
C44 C45 C41 107.3(3)
C44 C45 Fe1 69.7(2)
C41 C45 Fe1 68.6(2)
C44 C45 H45 126.4
C41 C45 H45 126.4
Fe1 C45 H45 126.4
C50 C46 C47 107.9(3)
C50 C46 N2 124.9(3)
C47 C46 N2 127.1(3)
C50 C46 Fe1 70.1(2)
C47 C46 Fe1 70.2(2)
N2 C46 Fe1 127.0(2)
C48 C47 C46 107.6(3)
C48 C47 Fe1 70.2(2)
C46 C47 Fe1 68.3(2)
C48 C47 H47 126.2
C46 C47 H47 126.2
Fe1 C47 H47 126.2
C47 C48 C49 108.6(3)
C47 C48 Fe1 69.5(2)
C49 C48 Fe1 69.6(2)
C47 C48 H48 125.7
C49 C48 H48 125.7
Fe1 C48 H48 125.7
C48 C49 C50 108.0(3)
C48 C49 Fe1 69.8(2)
C50 C49 Fe1 69.0(2)
C48 C49 H49 126.0
C50 C49 H49 126.0
Fe1 C49 H49 126.0
C49 C50 C46 107.8(3)
C49 C50 Fe1 70.2(2)
C46 C50 Fe1 68.7(2)
C49 C50 H50 126.1
C46 C50 H50 126.1
Fe1 C50 H50 126.1

loop_
_geom_bond_atom_site_label_1
_geom_bond_atom_site_label_2
_geom_bond_distance
Zr1 O4 1.935(3)
Zr1 O3 1.984(3)
Zr1 O1 2.007(3)
Zr1 O2 2.060(3)
Zr1 N2 2.552(3)
Zr1 N1 2.610(3)
Fe1 C46 2.023(4)
Fe1 C41 2.029(4)
Fe1 C42 2.036(4)
Fe1 C50 2.042(4)
Fe1 C45 2.048(4)
Fe1 C47 2.049(4)
Fe1 C44 2.051(4)
Fe1 C43 2.055(4)
Fe1 C49 2.058(4)
Fe1 C48 2.059(4)
N1 C41 1.451(4)
N1 C24 1.480(4)
N1 C23 1.520(4)
N2 C46 1.452(5)
N2 C40 1.487(4)
N2 C39 1.512(4)
O1 C9 1.352(4)
O2 C25 1.343(4)
O3 C1 1.429(4)
O4 C5 1.426(4)
C1 C3 1.526(5)
C1 C4 1.527(5)
C1 C2 1.529(5)
C2 H2A 0.9800
C2 H2B 0.9800
C2 H2C 0.9800
C3 H3A 0.9800
C3 H3B 0.9800
C3 H3C 0.9800
C4 H4A 0.9800
C4 H4B 0.9800
C4 H4C 0.9800
C5 C6 1.520(6)
C5 C8 1.525(6)
C5 C7 1.530(5)
C6 H6A 0.9800
C6 H6B 0.9800
C6 H6C 0.9800
C7 H7A 0.9800
C7 H7B 0.9800
C7 H7C 0.9800
C8 H8A 0.9800
C8 H8B 0.9800
C8 H8C 0.9800
C9 C14 1.396(5)
C9 C10 1.423(5)
C10 C11 1.400(5)
C10 C15 1.524(5)
C11 C12 1.398(5)
C11 H11 0.9500
C12 C13 1.394(5)
C12 C19 1.529(5)
C13 C14 1.399(5)
C13 H13 0.9500
C14 C23 1.512(5)
C15 C18 1.537(5)
C15 C16 1.541(5)
C15 C17 1.555(5)
C16 H16A 0.9800
C16 H16B 0.9800
C16 H16C 0.9800
C17 H17A 0.9800
C17 H17B 0.9800
C17 H17C 0.9800
C18 H18A 0.9800
C18 H18B 0.9800
C18 H18C 0.9800
C19 C20 1.530(5)
C19 C21 1.531(6)
C19 C22 1.543(6)
C20 H20A 0.9800
C20 H20B 0.9800
C20 H20C 0.9800
C21 H21A 0.9800
C21 H21B 0.9800
C21 H21C 0.9800
C22 H22A 0.9800
C22 H22B 0.9800
C22 H22C 0.9800
C23 H23A 0.9900
C23 H23B 0.9900
C24 H24A 0.9800
C24 H24B 0.9800
C24 H24C 0.9800
C25 C30 1.413(5)
C25 C26 1.422(5)
C26 C27 1.406(5)
C26 C31 1.551(5)
C27 C28 1.391(5)
C27 H27 0.9500
C28 C29 1.400(5)
C28 C35 1.540(5)
C29 C30 1.398(5)
C29 H29 0.9500
C30 C39 1.512(5)
C31 C32 1.535(5)
C31 C34 1.539(5)
C31 C33 1.545(5)
C32 H32A 0.9800
C32 H32B 0.9800
C32 H32C 0.9800
C33 H33A 0.9800
C33 H33B 0.9800
C33 H33C 0.9800
C34 H34A 0.9800
C34 H34B 0.9800
C34 H34C 0.9800
C35 C38 1.518(5)
C35 C36 1.538(6)
C35 C37 1.548(6)
C36 H36A 0.9800
C36 H36B 0.9800
C36 H36C 0.9800
C37 H37A 0.9800
C37 H37B 0.9800
C37 H37C 0.9800
C38 H38A 0.9800
C38 H38B 0.9800
C38 H38C 0.9800
C39 H39A 0.9900
C39 H39B 0.9900
C40 H40A 0.9800
C40 H40B 0.9800
C40 H40C 0.9800
C41 C42 1.429(5)
C41 C45 1.441(5)
C42 C43 1.420(5)
C42 H42 1.0000
C43 C44 1.426(6)
C43 H43 1.0000
C44 C45 1.427(5)
C44 H44 1.0000
C45 H45 1.0000
C46 C50 1.429(5)
C46 C47 1.444(5)
C47 C48 1.417(6)
C47 H47 1.0000
C48 C49 1.429(6)
C48 H48 1.0000
C49 C50 1.429(5)
C49 H49 1.0000
C50 H50 1.0000
